data_8106148
loop_
_publ_author_name
'Li, Jing'
'Cheng, Zi-Heng'
'Jia, Hao-Ran'
'Yang, Fu-Wen'
'Yu, Bin'
'Sun, Yin-Xia'

_publ_section_title
;
 Crystal structure of
 tris{(3-((E)-(((E)-2-oxidobenzylidene)hydrazono)methyl)-2-oxo-2H-chromen-4-olato-\k3
 O,N:N&#x2032;)}dicobalt(III)tris(dimethylformamide), C60H50Co2N9O15
;
_journal_issue 3
_journal_name_full 'Zeitschrift f\"ur Kristallographie - New Crystal Structures'
_journal_page_first 345
_journal_page_last 348
_journal_paper_doi 10.1515/ncrs-2017-0122
_journal_volume 233
_journal_year 2018
_chemical_formula_sum 'C60 H50 Co2 N9 O15'
_chemical_formula_weight 1254.95
_space_group_crystal_system triclinic
_space_group_IT_number 2
_space_group_name_Hall '-P 1'
_space_group_name_H-M_alt 'P -1'
_atom_sites_solution_hydrogens geom
_cell_angle_alpha 81.196(4)
_cell_angle_beta 86.607(4)
_cell_angle_gamma 81.665(4)
_cell_formula_units_Z 2
_cell_length_a 13.6074(19)
_cell_length_b 13.9185(17)
_cell_length_c 15.837(2)
_cell_measurement_reflns_used 8052
_cell_measurement_temperature 296(2)
_cell_measurement_theta_max 26.06
_cell_measurement_theta_min 2.21
_cell_volume 2930.7(7)
_computing_cell_refinement 'Bruker SAINT'
_computing_data_collection 'Bruker APEX2'
_computing_data_reduction 'Bruker SAINT'
_computing_molecular_graphics 'Bruker SHELXTL'
_computing_publication_material 'Bruker SHELXTL'
_computing_structure_refinement 'SHELXL-2014 (Sheldrick 2014)'
_computing_structure_solution 'SHELXS-97 (Sheldrick 2008)'
_diffrn_ambient_temperature 296(2)
_diffrn_measured_fraction_theta_full 0.994
_diffrn_measured_fraction_theta_max 0.983
_diffrn_measurement_device_type 'Bruker APEX-II CCD'
_diffrn_measurement_method '\f and \w scans'
_diffrn_radiation_type MoK\a
_diffrn_radiation_wavelength 0.71073
_diffrn_reflns_av_R_equivalents 0.0352
_diffrn_reflns_av_unetI/netI 0.0687
_diffrn_reflns_Laue_measured_fraction_full 0.994
_diffrn_reflns_Laue_measured_fraction_max 0.983
_diffrn_reflns_limit_h_max 17
_diffrn_reflns_limit_h_min -17
_diffrn_reflns_limit_k_max 18
_diffrn_reflns_limit_k_min -18
_diffrn_reflns_limit_l_max 20
_diffrn_reflns_limit_l_min -15
_diffrn_reflns_number 26810
_diffrn_reflns_point_group_measured_fraction_full 0.994
_diffrn_reflns_point_group_measured_fraction_max 0.983
_diffrn_reflns_theta_full 25.242
_diffrn_reflns_theta_max 27.756
_diffrn_reflns_theta_min 2.209
_exptl_absorpt_coefficient_mu 0.642
_exptl_absorpt_correction_T_max 0.868
_exptl_absorpt_correction_T_min 0.835
_exptl_absorpt_correction_type multi-scan
_exptl_absorpt_process_details '(SADABS; Bruker)'
_exptl_crystal_colour brown
_exptl_crystal_density_diffrn 1.422
_exptl_crystal_description block
_exptl_crystal_F_000 1294
_exptl_crystal_size_max 0.280
_exptl_crystal_size_mid 0.260
_exptl_crystal_size_min 0.220
_refine_diff_density_max 0.490
_refine_diff_density_min -0.336
_refine_diff_density_rms 0.062
_refine_ls_extinction_coef .
_refine_ls_extinction_method none
_refine_ls_goodness_of_fit_ref 0.888
_refine_ls_hydrogen_treatment constr
_refine_ls_matrix_type full
_refine_ls_number_parameters 780
_refine_ls_number_reflns 13597
_refine_ls_number_restraints 0
_refine_ls_restrained_S_all 0.888
_refine_ls_R_factor_all 0.1039
_refine_ls_R_factor_gt 0.0564
_refine_ls_shift/su_max 0.001
_refine_ls_shift/su_mean 0.010
_refine_ls_structure_factor_coef Fsqd
_refine_ls_weighting_details 'w=1/[\s^2^(Fo^2^)+(0.1341P)^2^+0.8921P] where P=(Fo^2^+2Fc^2^)/3'
_refine_ls_weighting_scheme calc
_refine_ls_wR_factor_gt 0.1662
_refine_ls_wR_factor_ref 0.2010
_reflns_Friedel_coverage 0.000
_reflns_Friedel_fraction_full .
_reflns_Friedel_fraction_max .
_reflns_number_gt 8398
_reflns_number_total 13597
_reflns_threshold_expression 'I > 2\s(I)'
_cod_data_source_file suppl_ncrs-2017-0122_suppl.cif
_cod_data_source_block s23_0m_sq
_cod_database_code 8106148
_shelx_space_group_comment
;
The symmetry employed for this shelxl refinement is uniquely defined
by the following loop, which should always be used as a source of
symmetry information in preference to the above space-group names.
They are only intended as comments.
;
_shelx_estimated_absorpt_t_min 0.841
_shelx_estimated_absorpt_t_max 0.872

loop_
_space_group_symop_operation_xyz
'x, y, z'
'-x, -y, -z'

loop_
_atom_site_label
_atom_site_type_symbol
_atom_site_fract_x
_atom_site_fract_y
_atom_site_fract_z
_atom_site_U_iso_or_equiv
_atom_site_adp_type
_atom_site_occupancy
_atom_site_site_symmetry_order
_atom_site_calc_flag
_atom_site_refinement_flags_posn
_atom_site_refinement_flags_adp
_atom_site_refinement_flags_occupancy
_atom_site_disorder_assembly
_atom_site_disorder_group
O4 O 0.41909(18) 0.44239(16) 0.37091(16) 0.0452(6) Uani 1 1 d . . . . .
C35 C 0.1977(3) 0.3910(2) 0.5265(2) 0.0404(7) Uani 1 1 d . . . . .
C59 C 0.7533(11) 0.3227(10) 0.2224(10) 0.292(9) Uani 1 1 d . . . . .
H59A H 0.7815 0.3749 0.2408 0.437 Uiso 1 1 calc R U . . .
H59B H 0.6832 0.3300 0.2361 0.437 Uiso 1 1 calc R U . . .
H59C H 0.7642 0.3249 0.1618 0.437 Uiso 1 1 calc R U . . .
O6 O 0.6032(2) 0.1202(2) 0.0710(2) 0.0709(8) Uani 1 1 d . . . . .
C55 C 0.5404(8) 0.5582(8) 0.1415(15) 0.346(13) Uani 1 1 d . . . . .
H55A H 0.5036 0.5435 0.0987 0.415 Uiso 1 1 calc R U . . .
H55B H 0.5105 0.5660 0.1948 0.415 Uiso 1 1 calc R U . . .
C17 C 0.4992(3) 0.3911(3) 0.4031(2) 0.0439(8) Uani 1 1 d . . . . .
N6 N 0.3178(2) 0.40601(19) 0.24096(17) 0.0404(6) Uani 1 1 d . . . . .
C42 C 0.0796(3) 0.3748(3) 0.2303(2) 0.0441(8) Uani 1 1 d . . . . .
H42 H 0.0383 0.4238 0.2539 0.053 Uiso 1 1 calc R U . . .
C34 C 0.2459(3) 0.5971(3) 0.2934(3) 0.0485(9) Uani 1 1 d . . . . .
C6 C 0.0782(3) 0.0016(3) 0.3415(3) 0.0573(10) Uani 1 1 d . . . . .
C18 C 0.4719(3) 0.0320(3) 0.1400(2) 0.0547(10) Uani 1 1 d . . . . .
C10 C 0.2766(3) 0.1280(2) 0.4143(2) 0.0466(8) Uani 1 1 d . . . . .
H10 H 0.3085 0.1216 0.4657 0.056 Uiso 1 1 calc R U . . .
C51 C 0.1224(3) 0.2939(3) 0.1020(2) 0.0484(9) Uani 1 1 d . . . . .
O5 O 0.5964(3) 0.2781(3) 0.0656(2) 0.0873(10) Uani 1 1 d . . . . .
C39 C 0.0188(3) 0.3853(3) 0.5492(2) 0.0528(9) Uani 1 1 d . . . . .
H39 H -0.0413 0.3764 0.5285 0.063 Uiso 1 1 calc R U . . .
C41 C 0.0979(3) 0.3551(2) 0.4116(2) 0.0413(8) Uani 1 1 d . . . . .
H41 H 0.0381 0.3376 0.3977 0.050 Uiso 1 1 calc R U . . .
C8 C 0.2086(3) 0.0627(2) 0.4080(3) 0.0492(9) Uani 1 1 d . . . . .
O11 O -0.0518(3) 0.4022(3) 0.0294(2) 0.0816(10) Uani 1 1 d . . . . .
C28 C 0.3070(3) 0.4857(2) 0.1862(2) 0.0457(8) Uani 1 1 d . . . . .
H28 H 0.3174 0.4801 0.1285 0.055 Uiso 1 1 calc R U . . .
O10 O -0.0815(3) 0.4775(3) 0.1418(2) 0.0904(11) Uani 1 1 d . . . . .
C27 C 0.4222(3) 0.2992(2) 0.1669(2) 0.0445(8) Uani 1 1 d . . . . .
H27 H 0.4589 0.3512 0.1526 0.053 Uiso 1 1 calc R U . . .
C43 C 0.0598(3) 0.3580(3) 0.1473(2) 0.0486(9) Uani 1 1 d . . . . .
C25 C 0.4619(3) 0.2082(3) 0.1404(2) 0.0475(8) Uani 1 1 d . . . . .
C29 C 0.2803(3) 0.5810(3) 0.2090(3) 0.0506(9) Uani 1 1 d . . . . .
C12 C 0.5194(3) 0.2873(3) 0.4130(2) 0.0451(8) Uani 1 1 d . . . . .
C7 C 0.1499(3) 0.0705(2) 0.3367(3) 0.0488(9) Uani 1 1 d . . . . .
C50 C 0.0943(3) 0.2840(3) 0.0158(2) 0.0568(10) Uani 1 1 d . . . . .
C24 C 0.5553(3) 0.2082(3) 0.0910(3) 0.0599(10) Uani 1 1 d . . . . .
C11 C 0.4495(3) 0.2286(2) 0.3931(2) 0.0426(8) Uani 1 1 d . . . . .
H11 H 0.4701 0.1618 0.3934 0.051 Uiso 1 1 calc R U . . .
C13 C 0.6112(3) 0.2388(3) 0.4435(3) 0.0634(11) Uani 1 1 d . . . . .
H13 H 0.6253 0.1709 0.4470 0.076 Uiso 1 1 calc R U . . .
C36 C 0.1967(3) 0.4095(3) 0.6120(2) 0.0516(9) Uani 1 1 d . . . . .
H36 H 0.2560 0.4173 0.6349 0.062 Uiso 1 1 calc R U . . .
C16 C 0.5729(3) 0.4416(3) 0.4296(3) 0.0516(9) Uani 1 1 d . . . . .
H16 H 0.5620 0.5098 0.4243 0.062 Uiso 1 1 calc R U . . .
C33 C 0.2166(3) 0.6954(3) 0.3070(3) 0.0627(11) Uani 1 1 d . . . . .
H33 H 0.1939 0.7085 0.3612 0.075 Uiso 1 1 calc R U . . .
C23 C 0.5606(3) 0.0348(3) 0.0934(3) 0.0605(11) Uani 1 1 d . . . . .
O1 O 0.1305(3) -0.0722(2) 0.4835(2) 0.0852(10) Uani 1 1 d . . . . .
C44 C -0.0277(3) 0.4167(3) 0.1095(3) 0.0640(11) Uani 1 1 d . . . . .
C19 C 0.4344(4) -0.0565(3) 0.1571(3) 0.0677(12) Uani 1 1 d . . . . .
H19 H 0.3738 -0.0596 0.1869 0.081 Uiso 1 1 calc R U . . .
C20 C 0.4859(4) -0.1405(4) 0.1302(3) 0.0816(15) Uani 1 1 d . . . . .
H20 H 0.4604 -0.1997 0.1429 0.098 Uiso 1 1 calc R U . . .
C5 C 0.0715(4) -0.0662(3) 0.4143(4) 0.0709(13) Uani 1 1 d . . . . .
C38 C 0.0214(3) 0.4049(3) 0.6309(2) 0.0562(10) Uani 1 1 d . . . . .
H38 H -0.0364 0.4106 0.6652 0.067 Uiso 1 1 calc R U . . .
C45 C 0.0068(4) 0.3377(3) -0.0151(3) 0.0651(11) Uani 1 1 d . . . . .
C37 C 0.1119(3) 0.4162(3) 0.6619(2) 0.0584(10) Uani 1 1 d . . . . .
H37 H 0.1144 0.4286 0.7177 0.070 Uiso 1 1 calc R U . . .
C30 C 0.2843(4) 0.6619(3) 0.1433(3) 0.0690(12) Uani 1 1 d . . . . .
H30 H 0.3062 0.6512 0.0883 0.083 Uiso 1 1 calc R U . . .
C14 C 0.6804(3) 0.2908(4) 0.4684(3) 0.0717(13) Uani 1 1 d . . . . .
H14 H 0.7408 0.2583 0.4889 0.086 Uiso 1 1 calc R U . . .
C15 C 0.6592(3) 0.3920(3) 0.4627(3) 0.0660(12) Uani 1 1 d . . . . .
H15 H 0.7049 0.4267 0.4818 0.079 Uiso 1 1 calc R U . . .
O2 O 0.2451(3) -0.0164(3) 0.5483(3) 0.1041(13) Uani 1 1 d . . . . .
C4 C 0.0072(4) -0.1340(4) 0.4245(5) 0.0966(19) Uani 1 1 d . . . . .
H4 H 0.0049 -0.1789 0.4743 0.116 Uiso 1 1 calc R U . . .
C1 C 0.0165(4) 0.0014(4) 0.2782(4) 0.0884(16) Uani 1 1 d . . . . .
H1 H 0.0187 0.0476 0.2293 0.106 Uiso 1 1 calc R U . . .
N8 N 0.6315(4) 0.5677(4) 0.1271(3) 0.0930(14) Uani 1 1 d . . . . .
C9 C 0.1973(4) -0.0086(3) 0.4830(3) 0.0676(12) Uani 1 1 d . . . . .
C22 C 0.6138(4) -0.0484(4) 0.0668(4) 0.0838(15) Uani 1 1 d . . . . .
H22 H 0.6747 -0.0450 0.0374 0.101 Uiso 1 1 calc R U . . .
C31 C 0.2559(4) 0.7563(3) 0.1603(4) 0.0816(15) Uani 1 1 d . . . . .
H31 H 0.2600 0.8094 0.1174 0.098 Uiso 1 1 calc R U . . .
C32 C 0.2211(4) 0.7715(3) 0.2420(4) 0.0807(15) Uani 1 1 d . . . . .
H32 H 0.2003 0.8353 0.2527 0.097 Uiso 1 1 calc R U . . .
C49 C 0.1514(4) 0.2234(4) -0.0343(3) 0.0772(14) Uani 1 1 d . . . . .
H49 H 0.2113 0.1888 -0.0145 0.093 Uiso 1 1 calc R U . . .
O13 O 0.9140(4) 0.2759(5) 0.3404(4) 0.162(2) Uani 1 1 d . . . . .
N9 N 0.5500(6) 0.8502(4) 0.3590(3) 0.1113(19) Uani 1 1 d . . . . .
C47 C 0.0331(5) 0.2665(5) -0.1436(3) 0.0928(18) Uani 1 1 d . . . . .
H47 H 0.0127 0.2606 -0.1973 0.111 Uiso 1 1 calc R U . . .
C46 C -0.0236(4) 0.3274(4) -0.0953(3) 0.0864(16) Uani 1 1 d . . . . .
H46 H -0.0831 0.3624 -0.1158 0.104 Uiso 1 1 calc R U . . .
C21 C 0.5761(4) -0.1360(4) 0.0841(4) 0.0842(15) Uani 1 1 d . . . . .
H21 H 0.6105 -0.1920 0.0652 0.101 Uiso 1 1 calc R U . . .
C48 C 0.1210(5) 0.2132(5) -0.1135(3) 0.0974(18) Uani 1 1 d . . . . .
H48 H 0.1593 0.1707 -0.1464 0.117 Uiso 1 1 calc R U . . .
N7 N 0.7995(5) 0.2300(6) 0.2652(4) 0.128(2) Uani 1 1 d . . . . .
C2 C -0.0501(5) -0.0657(5) 0.2840(5) 0.113(2) Uani 1 1 d . . . . .
H2 H -0.0913 -0.0656 0.2391 0.136 Uiso 1 1 calc R U . . .
C3 C -0.0544(5) -0.1335(4) 0.3582(6) 0.115(2) Uani 1 1 d . . . . .
H3 H -0.0991 -0.1789 0.3630 0.138 Uiso 1 1 calc R U . . .
O15 O 0.5047(7) 1.0065(4) 0.3730(5) 0.228(4) Uani 1 1 d . . . . .
C60 C 0.8652(6) 0.2193(7) 0.3198(5) 0.127(3) Uani 1 1 d . . . . .
H60 H 0.8780 0.1560 0.3493 0.153 Uiso 1 1 calc R U . . .
C54 C 0.4869(8) 0.9286(6) 0.3740(5) 0.161(4) Uani 1 1 d . . . . .
H54 H 0.4212 0.9190 0.3868 0.194 Uiso 1 1 calc R U . . .
C58 C 0.7449(9) 0.1497(7) 0.2553(5) 0.167(4) Uani 1 1 d . . . . .
H58A H 0.7581 0.0975 0.3021 0.251 Uiso 1 1 calc R U . . .
H58B H 0.7657 0.1258 0.2024 0.251 Uiso 1 1 calc R U . . .
H58C H 0.6749 0.1730 0.2549 0.251 Uiso 1 1 calc R U . . .
C52 C 0.5205(9) 0.7562(6) 0.3572(5) 0.177(4) Uani 1 1 d . . . . .
H52A H 0.5307 0.7165 0.4120 0.265 Uiso 1 1 calc R U . . .
H52B H 0.5595 0.7248 0.3141 0.265 Uiso 1 1 calc R U . . .
H52C H 0.4514 0.7642 0.3444 0.265 Uiso 1 1 calc R U . . .
O14 O 0.6519(10) 0.5563(8) -0.0061(4) 0.311(7) Uani 1 1 d . . . . .
C53 C 0.6513(9) 0.8570(7) 0.3377(7) 0.171(4) Uani 1 1 d . . . . .
H53A H 0.6631 0.9236 0.3362 0.257 Uiso 1 1 calc R U . . .
H53B H 0.6678 0.8371 0.2826 0.257 Uiso 1 1 calc R U . . .
H53C H 0.6917 0.8149 0.3799 0.257 Uiso 1 1 calc R U . . .
C57 C 0.6821(12) 0.5590(9) 0.0564(6) 0.230(7) Uani 1 1 d . . . . .
H57 H 0.7508 0.5545 0.0585 0.276 Uiso 1 1 calc R U . . .
C56 C 0.6873(11) 0.5950(10) 0.1909(8) 0.266(8) Uani 1 1 d . . . . .
H56A H 0.6427 0.6205 0.2339 0.399 Uiso 1 1 calc R U . . .
H56B H 0.7267 0.6444 0.1650 0.399 Uiso 1 1 calc R U . . .
H56C H 0.7301 0.5385 0.2166 0.399 Uiso 1 1 calc R U . . .
Co1 Co 0.29707(3) 0.39591(3) 0.36282(3) 0.03739(14) Uani 1 1 d . . . . .
Co2 Co 0.24788(3) 0.22361(3) 0.24220(3) 0.03947(14) Uani 1 1 d . . . . .
C26 C 0.4191(3) 0.1221(3) 0.1656(2) 0.0467(9) Uani 1 1 d . . . . .
C40 C 0.1058(3) 0.3782(2) 0.4952(2) 0.0408(7) Uani 1 1 d . . . . .
O12 O 0.28257(18) 0.38433(17) 0.48319(15) 0.0449(6) Uani 1 1 d . . . . .
O7 O 0.23504(19) 0.52707(17) 0.35712(16) 0.0478(6) Uani 1 1 d . . . . .
O9 O 0.2033(2) 0.24234(18) 0.12866(15) 0.0499(6) Uani 1 1 d . . . . .
O8 O 0.3381(2) 0.11662(17) 0.21040(16) 0.0485(6) Uani 1 1 d . . . . .
N1 N 0.2981(2) 0.19628(18) 0.35421(17) 0.0384(6) Uani 1 1 d . . . . .
N3 N 0.1520(2) 0.32578(19) 0.27517(17) 0.0401(6) Uani 1 1 d . . . . .
N4 N 0.1687(2) 0.35687(18) 0.35399(17) 0.0380(6) Uani 1 1 d . . . . .
O3 O 0.15410(19) 0.13375(17) 0.26877(16) 0.0496(6) Uani 1 1 d . . . . .
N2 N 0.3588(2) 0.26292(19) 0.37469(17) 0.0388(6) Uani 1 1 d . . . . .
N5 N 0.3398(2) 0.31539(19) 0.20886(17) 0.0401(6) Uani 1 1 d . . . . .

loop_
_atom_site_aniso_label
_atom_site_aniso_U_11
_atom_site_aniso_U_22
_atom_site_aniso_U_33
_atom_site_aniso_U_23
_atom_site_aniso_U_13
_atom_site_aniso_U_12
O4 0.0336(14) 0.0426(12) 0.0613(15) -0.0116(11) 0.0004(11) -0.0078(10)
C35 0.043(2) 0.0367(16) 0.0410(17) -0.0079(14) 0.0028(15) -0.0023(14)
C59 0.280(18) 0.244(14) 0.33(2) 0.137(13) -0.118(15) -0.123(13)
O6 0.058(2) 0.0732(19) 0.082(2) -0.0275(16) 0.0165(16) -0.0003(15)
C55 0.081(8) 0.134(8) 0.81(4) -0.058(14) 0.025(14) -0.013(6)
C17 0.039(2) 0.053(2) 0.0425(18) -0.0146(16) 0.0043(15) -0.0086(16)
N6 0.0387(17) 0.0377(14) 0.0448(15) -0.0092(12) 0.0048(12) -0.0048(12)
C42 0.037(2) 0.0460(18) 0.0494(19) -0.0103(15) -0.0023(16) -0.0029(15)
C34 0.034(2) 0.0435(18) 0.067(2) -0.0058(18) -0.0031(17) -0.0049(15)
C6 0.044(2) 0.0408(19) 0.091(3) -0.022(2) 0.006(2) -0.0091(16)
C18 0.055(3) 0.059(2) 0.052(2) -0.0230(18) -0.0048(19) 0.0045(19)
C10 0.045(2) 0.0395(17) 0.053(2) -0.0069(16) -0.0042(17) -0.0006(15)
C51 0.048(2) 0.055(2) 0.0451(19) -0.0092(16) -0.0057(17) -0.0113(18)
O5 0.077(3) 0.081(2) 0.102(3) -0.0172(19) 0.034(2) -0.0161(19)
C39 0.044(2) 0.057(2) 0.055(2) -0.0031(18) 0.0065(17) -0.0069(17)
C41 0.0319(19) 0.0425(17) 0.0492(19) -0.0062(15) 0.0009(15) -0.0057(14)
C8 0.044(2) 0.0408(18) 0.061(2) -0.0066(16) 0.0026(18) -0.0025(16)
O11 0.071(2) 0.101(2) 0.071(2) -0.0213(18) -0.0300(18) 0.0144(19)
C28 0.040(2) 0.0474(19) 0.0478(19) -0.0037(16) 0.0013(16) -0.0037(16)
O10 0.071(2) 0.108(3) 0.085(2) -0.028(2) -0.0243(19) 0.033(2)
C27 0.050(2) 0.0461(19) 0.0380(17) -0.0064(15) 0.0008(16) -0.0071(16)
C43 0.044(2) 0.055(2) 0.046(2) -0.0108(16) -0.0047(16) -0.0028(17)
C25 0.043(2) 0.055(2) 0.0446(19) -0.0170(16) 0.0032(16) -0.0018(17)
C29 0.042(2) 0.0402(18) 0.066(2) -0.0009(17) -0.0025(18) -0.0029(16)
C12 0.038(2) 0.0514(19) 0.0482(19) -0.0159(16) 0.0006(15) -0.0060(16)
C7 0.042(2) 0.0369(17) 0.069(2) -0.0212(18) 0.0091(18) -0.0003(15)
C50 0.062(3) 0.069(2) 0.044(2) -0.0154(18) -0.0061(19) -0.014(2)
C24 0.056(3) 0.067(3) 0.059(2) -0.023(2) 0.013(2) -0.005(2)
C11 0.042(2) 0.0405(17) 0.0454(19) -0.0108(15) -0.0049(16) 0.0011(15)
C13 0.050(3) 0.060(2) 0.080(3) -0.015(2) -0.017(2) 0.0031(19)
C36 0.052(2) 0.061(2) 0.0430(19) -0.0173(17) 0.0023(17) -0.0047(18)
C16 0.040(2) 0.056(2) 0.064(2) -0.0210(18) 0.0047(18) -0.0117(17)
C33 0.056(3) 0.044(2) 0.087(3) -0.015(2) 0.000(2) -0.0010(18)
C23 0.053(3) 0.068(3) 0.060(2) -0.025(2) -0.001(2) 0.007(2)
O1 0.088(3) 0.0587(18) 0.106(3) 0.0078(18) 0.003(2) -0.0260(17)
C44 0.051(3) 0.079(3) 0.060(2) -0.013(2) -0.012(2) 0.005(2)
C19 0.075(3) 0.058(2) 0.072(3) -0.021(2) -0.002(2) -0.004(2)
C20 0.090(4) 0.063(3) 0.091(4) -0.025(3) 0.001(3) 0.002(3)
C5 0.061(3) 0.045(2) 0.108(4) -0.018(2) 0.012(3) -0.010(2)
C38 0.053(3) 0.070(2) 0.044(2) -0.0071(18) 0.0130(18) -0.007(2)
C45 0.060(3) 0.084(3) 0.054(2) -0.016(2) -0.014(2) -0.009(2)
C37 0.065(3) 0.067(2) 0.043(2) -0.0164(18) 0.0050(19) -0.001(2)
C30 0.069(3) 0.052(2) 0.081(3) 0.005(2) 0.000(2) -0.006(2)
C14 0.045(3) 0.082(3) 0.091(3) -0.017(3) -0.020(2) -0.008(2)
C15 0.046(3) 0.079(3) 0.080(3) -0.023(2) -0.011(2) -0.015(2)
O2 0.119(3) 0.090(2) 0.102(3) 0.024(2) -0.031(3) -0.038(2)
C4 0.082(4) 0.059(3) 0.155(6) -0.026(3) 0.016(4) -0.028(3)
C1 0.078(4) 0.072(3) 0.124(5) -0.029(3) -0.012(3) -0.022(3)
N8 0.091(4) 0.121(4) 0.070(3) -0.022(3) -0.014(3) -0.013(3)
C9 0.067(3) 0.049(2) 0.084(3) 0.001(2) 0.002(3) -0.012(2)
C22 0.067(3) 0.093(4) 0.090(4) -0.037(3) 0.009(3) 0.014(3)
C31 0.085(4) 0.046(2) 0.105(4) 0.011(3) -0.001(3) -0.002(2)
C32 0.079(4) 0.036(2) 0.123(5) -0.005(2) 0.003(3) -0.002(2)
C49 0.075(4) 0.102(4) 0.060(3) -0.028(3) -0.009(2) -0.011(3)
O13 0.108(4) 0.197(6) 0.202(6) -0.030(4) -0.010(4) -0.088(4)
N9 0.163(6) 0.084(3) 0.081(3) -0.022(3) -0.008(4) 0.012(4)
C47 0.117(5) 0.121(4) 0.052(3) -0.031(3) -0.013(3) -0.032(4)
C46 0.081(4) 0.112(4) 0.069(3) -0.008(3) -0.030(3) -0.016(3)
C21 0.087(4) 0.068(3) 0.097(4) -0.037(3) 0.003(3) 0.015(3)
C48 0.107(5) 0.128(5) 0.066(3) -0.045(3) -0.020(3) -0.008(4)
N7 0.085(4) 0.193(7) 0.104(4) 0.021(4) -0.021(3) -0.052(4)
C2 0.098(5) 0.090(4) 0.169(7) -0.043(5) -0.027(5) -0.036(4)
C3 0.094(5) 0.073(4) 0.190(8) -0.037(4) -0.003(5) -0.036(3)
O15 0.326(11) 0.087(4) 0.270(9) -0.085(5) -0.083(8) 0.061(5)
C60 0.094(6) 0.185(8) 0.107(5) -0.032(5) 0.015(4) -0.031(6)
C54 0.244(11) 0.097(5) 0.118(6) -0.026(5) -0.001(6) 0.069(7)
C58 0.224(11) 0.164(8) 0.124(7) -0.038(6) -0.062(7) -0.021(8)
C52 0.294(14) 0.101(5) 0.130(7) -0.028(5) 0.045(7) -0.017(7)
O14 0.482(18) 0.365(13) 0.056(3) -0.036(5) -0.031(6) 0.052(11)
C53 0.164(10) 0.161(8) 0.203(11) -0.072(7) -0.048(9) -0.008(8)
C57 0.332(19) 0.246(13) 0.080(6) -0.021(7) 0.002(9) 0.060(12)
C56 0.295(18) 0.297(15) 0.216(13) -0.141(12) -0.134(13) 0.082(13)
Co1 0.0328(3) 0.0379(2) 0.0422(3) -0.01077(19) 0.00209(19) -0.00380(18)
Co2 0.0371(3) 0.0407(2) 0.0418(3) -0.01194(19) -0.00030(19) -0.00388(19)
C26 0.050(2) 0.051(2) 0.0396(18) -0.0170(15) -0.0075(17) 0.0029(17)
C40 0.042(2) 0.0394(17) 0.0407(17) -0.0067(14) 0.0036(15) -0.0042(14)
O12 0.0384(15) 0.0565(14) 0.0421(12) -0.0170(11) -0.0002(11) -0.0045(11)
O7 0.0434(15) 0.0413(12) 0.0596(15) -0.0162(12) 0.0059(12) -0.0021(11)
O9 0.0449(16) 0.0618(15) 0.0446(13) -0.0191(12) -0.0030(12) 0.0002(12)
O8 0.0459(16) 0.0457(13) 0.0557(15) -0.0175(11) 0.0007(12) -0.0026(11)
N1 0.0356(16) 0.0354(13) 0.0459(15) -0.0107(12) -0.0019(12) -0.0047(12)
N3 0.0387(17) 0.0433(15) 0.0401(14) -0.0122(12) 0.0001(12) -0.0059(12)
N4 0.0381(17) 0.0372(13) 0.0391(14) -0.0100(11) -0.0007(12) -0.0024(12)
O3 0.0477(16) 0.0476(13) 0.0584(15) -0.0154(12) -0.0023(12) -0.0146(11)
N2 0.0364(17) 0.0411(14) 0.0407(14) -0.0094(12) -0.0028(12) -0.0071(12)
N5 0.0407(17) 0.0399(14) 0.0397(14) -0.0091(12) 0.0027(12) -0.0043(12)

loop_
_atom_type_symbol
_atom_type_description
_atom_type_scat_dispersion_real
_atom_type_scat_dispersion_imag
_atom_type_scat_source
C C 0.0033 0.0016 'International Tables Vol C Tables 4.2.6.8 and 6.1.1.4'
H H 0.0000 0.0000 'International Tables Vol C Tables 4.2.6.8 and 6.1.1.4'
N N 0.0061 0.0033 'International Tables Vol C Tables 4.2.6.8 and 6.1.1.4'
O O 0.0106 0.0060 'International Tables Vol C Tables 4.2.6.8 and 6.1.1.4'
Co Co 0.3494 0.9721 'International Tables Vol C Tables 4.2.6.8 and 6.1.1.4'

loop_
_geom_angle_atom_site_label_1
_geom_angle_atom_site_label_2
_geom_angle_atom_site_label_3
_geom_angle
_geom_angle_site_symmetry_1
_geom_angle_site_symmetry_3
C17 O4 Co1 126.0(2) . .
O12 C35 C40 124.8(3) . .
O12 C35 C36 118.4(3) . .
C40 C35 C36 116.8(3) . .
N7 C59 H59A 109.5 . .
N7 C59 H59B 109.5 . .
H59A C59 H59B 109.5 . .
N7 C59 H59C 109.4 . .
H59A C59 H59C 109.5 . .
H59B C59 H59C 109.5 . .
C24 O6 C23 120.7(3) . .
N8 C55 H55A 119.9 . .
N8 C55 H55B 120.1 . .
H55A C55 H55B 120.0 . .
O4 C17 C16 118.5(3) . .
O4 C17 C12 124.5(3) . .
C16 C17 C12 117.1(3) . .
C28 N6 N5 117.9(3) . .
C28 N6 Co1 126.7(2) . .
N5 N6 Co1 115.27(19) . .
N3 C42 C43 123.9(3) . .
N3 C42 H42 118.1 . .
C43 C42 H42 118.1 . .
O7 C34 C33 118.3(4) . .
O7 C34 C29 124.4(3) . .
C33 C34 C29 117.2(4) . .
C1 C6 C5 117.8(4) . .
C1 C6 C7 122.9(4) . .
C5 C6 C7 119.2(4) . .
C23 C18 C19 118.1(4) . .
C23 C18 C26 119.3(4) . .
C19 C18 C26 122.5(4) . .
N1 C10 C8 124.8(3) . .
N1 C10 H10 117.6 . .
C8 C10 H10 117.6 . .
O9 C51 C43 125.7(3) . .
O9 C51 C50 116.4(4) . .
C43 C51 C50 117.9(4) . .
C38 C39 C40 121.5(4) . .
C38 C39 H39 119.3 . .
C40 C39 H39 119.3 . .
N4 C41 C40 123.8(3) . .
N4 C41 H41 118.1 . .
C40 C41 H41 118.1 . .
C7 C8 C10 122.8(3) . .
C7 C8 C9 121.9(4) . .
C10 C8 C9 115.2(4) . .
C45 O11 C44 121.5(3) . .
N6 C28 C29 124.0(3) . .
N6 C28 H28 118.0 . .
C29 C28 H28 118.0 . .
N5 C27 C25 125.0(3) . .
N5 C27 H27 117.5 . .
C25 C27 H27 117.5 . .
C51 C43 C42 123.1(3) . .
C51 C43 C44 121.3(3) . .
C42 C43 C44 115.5(4) . .
C26 C25 C27 122.9(4) . .
C26 C25 C24 121.8(3) . .
C27 C25 C24 115.2(3) . .
C30 C29 C28 117.4(4) . .
C30 C29 C34 120.0(4) . .
C28 C29 C34 122.6(3) . .
C13 C12 C11 117.5(3) . .
C13 C12 C17 120.2(3) . .
C11 C12 C17 122.3(3) . .
O3 C7 C8 125.2(3) . .
O3 C7 C6 118.2(4) . .
C8 C7 C6 116.6(4) . .
C49 C50 C45 119.3(4) . .
C49 C50 C51 122.4(4) . .
C45 C50 C51 118.3(4) . .
O5 C24 O6 115.5(4) . .
O5 C24 C25 126.3(4) . .
O6 C24 C25 118.2(4) . .
N2 C11 C12 123.4(3) . .
N2 C11 H11 118.3 . .
C12 C11 H11 118.3 . .
C14 C13 C12 120.7(4) . .
C14 C13 H13 119.7 . .
C12 C13 H13 119.7 . .
C37 C36 C35 122.1(4) . .
C37 C36 H36 119.0 . .
C35 C36 H36 119.0 . .
C15 C16 C17 121.2(4) . .
C15 C16 H16 119.4 . .
C17 C16 H16 119.4 . .
C32 C33 C34 121.1(5) . .
C32 C33 H33 119.5 . .
C34 C33 H33 119.5 . .
C18 C23 C22 121.9(5) . .
C18 C23 O6 122.7(4) . .
C22 C23 O6 115.5(4) . .
C9 O1 C5 120.4(4) . .
O10 C44 O11 116.4(4) . .
O10 C44 C43 125.4(4) . .
O11 C44 C43 118.1(4) . .
C18 C19 C20 120.9(5) . .
C18 C19 H19 119.5 . .
C20 C19 H19 119.5 . .
C19 C20 C21 119.9(5) . .
C19 C20 H20 120.1 . .
C21 C20 H20 120.1 . .
C4 C5 O1 113.7(5) . .
C4 C5 C6 123.5(5) . .
O1 C5 C6 122.8(4) . .
C39 C38 C37 118.9(4) . .
C39 C38 H38 120.6 . .
C37 C38 H38 120.6 . .
O11 C45 C50 122.7(4) . .
O11 C45 C46 117.6(4) . .
C50 C45 C46 119.7(5) . .
C36 C37 C38 121.2(4) . .
C36 C37 H37 119.4 . .
C38 C37 H37 119.4 . .
C31 C30 C29 120.4(5) . .
C31 C30 H30 119.8 . .
C29 C30 H30 119.8 . .
C13 C14 C15 119.4(4) . .
C13 C14 H14 120.3 . .
C15 C14 H14 120.3 . .
C16 C15 C14 121.3(4) . .
C16 C15 H15 119.3 . .
C14 C15 H15 119.3 . .
C3 C4 C5 117.5(6) . .
C3 C4 H4 121.3 . .
C5 C4 H4 121.3 . .
C6 C1 C2 121.8(6) . .
C6 C1 H1 119.1 . .
C2 C1 H1 119.1 . .
C55 N8 C57 126.4(13) . .
C55 N8 C56 120.4(13) . .
C57 N8 C56 113.1(11) . .
O2 C9 O1 116.6(4) . .
O2 C9 C8 124.3(4) . .
O1 C9 C8 119.1(4) . .
C21 C22 C23 119.6(5) . .
C21 C22 H22 120.2 . .
C23 C22 H22 120.2 . .
C32 C31 C30 119.4(4) . .
C32 C31 H31 120.3 . .
C30 C31 H31 120.3 . .
C33 C32 C31 121.9(4) . .
C33 C32 H32 119.1 . .
C31 C32 H32 119.1 . .
C48 C49 C50 120.8(5) . .
C48 C49 H49 119.6 . .
C50 C49 H49 119.6 . .
C54 N9 C53 121.1(8) . .
C54 N9 C52 123.5(9) . .
C53 N9 C52 115.3(7) . .
C46 C47 C48 120.5(5) . .
C46 C47 H47 119.8 . .
C48 C47 H47 119.8 . .
C47 C46 C45 120.2(5) . .
C47 C46 H46 119.9 . .
C45 C46 H46 119.9 . .
C22 C21 C20 119.6(5) . .
C22 C21 H21 120.2 . .
C20 C21 H21 120.2 . .
C49 C48 C47 119.4(5) . .
C49 C48 H48 120.3 . .
C47 C48 H48 120.3 . .
C60 N7 C59 125.2(9) . .
C60 N7 C58 121.2(8) . .
C59 N7 C58 111.9(7) . .
C1 C2 C3 118.8(6) . .
C1 C2 H2 120.6 . .
C3 C2 H2 120.6 . .
C4 C3 C2 120.6(5) . .
C4 C3 H3 119.7 . .
C2 C3 H3 119.7 . .
O13 C60 N7 131.5(10) . .
O13 C60 H60 114.3 . .
N7 C60 H60 114.2 . .
O15 C54 N9 127.1(12) . .
O15 C54 H54 116.4 . .
N9 C54 H54 116.4 . .
N7 C58 H58A 109.5 . .
N7 C58 H58B 109.5 . .
H58A C58 H58B 109.5 . .
N7 C58 H58C 109.5 . .
H58A C58 H58C 109.5 . .
H58B C58 H58C 109.5 . .
N9 C52 H52A 109.5 . .
N9 C52 H52B 109.5 . .
H52A C52 H52B 109.5 . .
N9 C52 H52C 109.5 . .
H52A C52 H52C 109.5 . .
H52B C52 H52C 109.5 . .
N9 C53 H53A 109.5 . .
N9 C53 H53B 109.5 . .
H53A C53 H53B 109.5 . .
N9 C53 H53C 109.5 . .
H53A C53 H53C 109.5 . .
H53B C53 H53C 109.5 . .
O14 C57 N8 126.5(16) . .
O14 C57 H57 116.8 . .
N8 C57 H57 116.8 . .
N8 C56 H56A 109.5 . .
N8 C56 H56B 109.4 . .
H56A C56 H56B 109.5 . .
N8 C56 H56C 109.5 . .
H56A C56 H56C 109.5 . .
H56B C56 H56C 109.5 . .
O7 Co1 O4 87.75(10) . .
O7 Co1 O12 88.26(11) . .
O4 Co1 O12 87.97(11) . .
O7 Co1 N2 177.11(11) . .
O4 Co1 N2 92.21(11) . .
O12 Co1 N2 88.85(11) . .
O7 Co1 N6 93.10(11) . .
O4 Co1 N6 90.06(11) . .
O12 Co1 N6 177.56(12) . .
N2 Co1 N6 89.79(11) . .
O7 Co1 N4 88.68(11) . .
O4 Co1 N4 176.42(10) . .
O12 Co1 N4 92.03(11) . .
N2 Co1 N4 91.37(11) . .
N6 Co1 N4 90.03(11) . .
N3 Co2 O3 90.02(12) . .
N3 Co2 N1 90.84(11) . .
O3 Co2 N1 92.92(11) . .
N3 Co2 O8 176.75(11) . .
O3 Co2 O8 86.73(11) . .
N1 Co2 O8 89.52(11) . .
N3 Co2 O9 93.20(11) . .
O3 Co2 O9 86.26(11) . .
N1 Co2 O9 175.88(11) . .
O8 Co2 O9 86.40(11) . .
N3 Co2 N5 90.12(12) . .
O3 Co2 N5 176.71(11) . .
N1 Co2 N5 90.36(11) . .
O8 Co2 N5 93.11(12) . .
O9 Co2 N5 90.46(11) . .
O8 C26 C25 124.9(3) . .
O8 C26 C18 117.7(3) . .
C25 C26 C18 117.3(4) . .
C35 C40 C39 119.5(3) . .
C35 C40 C41 122.2(3) . .
C39 C40 C41 118.3(3) . .
C35 O12 Co1 125.0(2) . .
C34 O7 Co1 125.1(2) . .
C51 O9 Co2 126.0(2) . .
C26 O8 Co2 126.5(2) . .
C10 N1 N2 117.4(3) . .
C10 N1 Co2 126.7(2) . .
N2 N1 Co2 115.73(19) . .
C42 N3 N4 117.6(3) . .
C42 N3 Co2 126.8(2) . .
N4 N3 Co2 115.3(2) . .
C41 N4 N3 117.5(3) . .
C41 N4 Co1 127.0(2) . .
N3 N4 Co1 115.5(2) . .
C7 O3 Co2 126.6(2) . .
C11 N2 N1 117.3(3) . .
C11 N2 Co1 128.2(2) . .
N1 N2 Co1 114.4(2) . .
C27 N5 N6 117.7(3) . .
C27 N5 Co2 126.0(2) . .
N6 N5 Co2 116.0(2) . .

loop_
_geom_bond_atom_site_label_1
_geom_bond_atom_site_label_2
_geom_bond_distance
_geom_bond_site_symmetry_2
O4 C17 1.299(4) .
O4 Co1 1.885(2) .
C35 O12 1.307(4) .
C35 C40 1.417(5) .
C35 C36 1.416(5) .
C59 N7 1.437(13) .
C59 H59A 0.9600 .
C59 H59B 0.9600 .
C59 H59C 0.9600 .
O6 C24 1.374(5) .
O6 C23 1.385(5) .
C55 N8 1.270(11) .
C55 H55A 0.9300 .
C55 H55B 0.9300 .
C17 C16 1.421(5) .
C17 C12 1.418(5) .
N6 C28 1.295(4) .
N6 N5 1.417(4) .
N6 Co1 1.920(3) .
C42 N3 1.296(4) .
C42 C43 1.417(5) .
C42 H42 0.9300 .
C34 O7 1.308(4) .
C34 C33 1.415(5) .
C34 C29 1.430(6) .
C6 C1 1.346(6) .
C6 C5 1.382(7) .
C6 C7 1.454(5) .
C18 C23 1.380(6) .
C18 C19 1.383(6) .
C18 C26 1.453(5) .
C10 N1 1.290(4) .
C10 C8 1.407(5) .
C10 H10 0.9300 .
C51 O9 1.279(4) .
C51 C43 1.393(5) .
C51 C50 1.471(5) .
O5 C24 1.197(5) .
C39 C38 1.366(5) .
C39 C40 1.419(5) .
C39 H39 0.9300 .
C41 N4 1.287(4) .
C41 C40 1.423(5) .
C41 H41 0.9300 .
C8 C7 1.402(5) .
C8 C9 1.443(6) .
O11 C45 1.364(6) .
O11 C44 1.380(5) .
C28 C29 1.419(5) .
C28 H28 0.9300 .
O10 C44 1.192(5) .
C27 N5 1.278(5) .
C27 C25 1.418(5) .
C27 H27 0.9300 .
C43 C44 1.448(6) .
C25 C26 1.400(5) .
C25 C24 1.454(6) .
C29 C30 1.416(6) .
C12 C13 1.407(5) .
C12 C11 1.418(5) .
C7 O3 1.286(5) .
C50 C49 1.374(6) .
C50 C45 1.384(6) .
C11 N2 1.290(4) .
C11 H11 0.9300 .
C13 C14 1.376(6) .
C13 H13 0.9300 .
C36 C37 1.359(6) .
C36 H36 0.9300 .
C16 C15 1.363(6) .
C16 H16 0.9300 .
C33 C32 1.365(7) .
C33 H33 0.9300 .
C23 C22 1.382(6) .
O1 C9 1.355(5) .
O1 C5 1.382(6) .
C19 C20 1.385(6) .
C19 H19 0.9300 .
C20 C21 1.394(8) .
C20 H20 0.9300 .
C5 C4 1.363(6) .
C38 C37 1.390(6) .
C38 H38 0.9300 .
C45 C46 1.393(6) .
C37 H37 0.9300 .
C30 C31 1.378(6) .
C30 H30 0.9300 .
C14 C15 1.387(6) .
C14 H14 0.9300 .
C15 H15 0.9300 .
O2 C9 1.237(5) .
C4 C3 1.381(9) .
C4 H4 0.9300 .
C1 C2 1.382(7) .
C1 H1 0.9300 .
N8 C57 1.292(11) .
N8 C56 1.425(10) .
C22 C21 1.375(7) .
C22 H22 0.9300 .
C31 C32 1.386(7) .
C31 H31 0.9300 .
C32 H32 0.9300 .
C49 C48 1.378(6) .
C49 H49 0.9300 .
O13 C60 1.193(8) .
N9 C54 1.330(9) .
N9 C53 1.412(11) .
N9 C52 1.428(9) .
C47 C46 1.355(8) .
C47 C48 1.382(8) .
C47 H47 0.9300 .
C46 H46 0.9300 .
C21 H21 0.9300 .
C48 H48 0.9300 .
N7 C60 1.257(9) .
N7 C58 1.462(10) .
C2 C3 1.395(10) .
C2 H2 0.9300 .
C3 H3 0.9300 .
O15 C54 1.141(10) .
C60 H60 0.9300 .
C54 H54 0.9300 .
C58 H58A 0.9600 .
C58 H58B 0.9600 .
C58 H58C 0.9600 .
C52 H52A 0.9600 .
C52 H52B 0.9600 .
C52 H52C 0.9600 .
O14 C57 1.102(12) .
C53 H53A 0.9600 .
C53 H53B 0.9600 .
C53 H53C 0.9600 .
C57 H57 0.9300 .
C56 H56A 0.9600 .
C56 H56B 0.9600 .
C56 H56C 0.9600 .
Co1 O7 1.888(2) .
Co1 O12 1.889(2) .
Co1 N2 1.905(3) .
Co1 N4 1.922(3) .
Co2 N3 1.899(3) .
Co2 O3 1.899(2) .
Co2 N1 1.903(3) .
Co2 O8 1.899(3) .
Co2 O9 1.900(2) .
Co2 N5 1.912(3) .
C26 O8 1.281(5) .
N1 N2 1.412(3) .
N3 N4 1.423(3) .

loop_
_geom_torsion_atom_site_label_1
_geom_torsion_atom_site_label_2
_geom_torsion_atom_site_label_3
_geom_torsion_atom_site_label_4
_geom_torsion
_geom_torsion_site_symmetry_1
_geom_torsion_site_symmetry_2
_geom_torsion_site_symmetry_3
_geom_torsion_site_symmetry_4
Co1 O4 C17 C16 -160.0(3) . . . .
Co1 O4 C17 C12 20.8(5) . . . .
N1 C10 C8 C7 -5.6(6) . . . .
N1 C10 C8 C9 179.2(4) . . . .
N5 N6 C28 C29 176.9(3) . . . .
Co1 N6 C28 C29 2.1(5) . . . .
O9 C51 C43 C42 0.8(6) . . . .
C50 C51 C43 C42 -179.0(3) . . . .
O9 C51 C43 C44 176.9(4) . . . .
C50 C51 C43 C44 -3.0(6) . . . .
N3 C42 C43 C51 -6.9(6) . . . .
N3 C42 C43 C44 176.8(4) . . . .
N5 C27 C25 C26 -6.9(6) . . . .
N5 C27 C25 C24 178.1(3) . . . .
N6 C28 C29 C30 171.7(4) . . . .
N6 C28 C29 C34 -11.2(6) . . . .
O7 C34 C29 C30 176.5(4) . . . .
C33 C34 C29 C30 0.3(6) . . . .
O7 C34 C29 C28 -0.5(6) . . . .
C33 C34 C29 C28 -176.8(3) . . . .
O4 C17 C12 C13 175.9(4) . . . .
C16 C17 C12 C13 -3.3(5) . . . .
O4 C17 C12 C11 -4.2(6) . . . .
C16 C17 C12 C11 176.6(3) . . . .
C10 C8 C7 O3 3.3(6) . . . .
C9 C8 C7 O3 178.2(4) . . . .
C10 C8 C7 C6 -176.1(3) . . . .
C9 C8 C7 C6 -1.2(6) . . . .
C1 C6 C7 O3 -0.1(6) . . . .
C5 C6 C7 O3 -179.2(4) . . . .
C1 C6 C7 C8 179.3(4) . . . .
C5 C6 C7 C8 0.2(6) . . . .
O9 C51 C50 C49 -0.4(6) . . . .
C43 C51 C50 C49 179.5(4) . . . .
O9 C51 C50 C45 179.3(4) . . . .
C43 C51 C50 C45 -0.9(6) . . . .
C23 O6 C24 O5 -176.9(4) . . . .
C23 O6 C24 C25 3.5(6) . . . .
C26 C25 C24 O5 178.7(4) . . . .
C27 C25 C24 O5 -6.2(6) . . . .
C26 C25 C24 O6 -1.8(6) . . . .
C27 C25 C24 O6 173.3(3) . . . .
C13 C12 C11 N2 171.3(4) . . . .
C17 C12 C11 N2 -8.6(6) . . . .
C11 C12 C13 C14 -176.4(4) . . . .
C17 C12 C13 C14 3.4(7) . . . .
O12 C35 C36 C37 -179.1(3) . . . .
C40 C35 C36 C37 -0.9(5) . . . .
O4 C17 C16 C15 -179.0(4) . . . .
C12 C17 C16 C15 0.3(6) . . . .
O7 C34 C33 C32 -176.5(4) . . . .
C29 C34 C33 C32 0.0(6) . . . .
C19 C18 C23 C22 -2.7(6) . . . .
C26 C18 C23 C22 -179.6(4) . . . .
C19 C18 C23 O6 178.3(4) . . . .
C26 C18 C23 O6 1.4(6) . . . .
C24 O6 C23 C18 -3.4(6) . . . .
C24 O6 C23 C22 177.5(4) . . . .
C45 O11 C44 O10 177.1(5) . . . .
C45 O11 C44 C43 -2.8(7) . . . .
C51 C43 C44 O10 -175.1(5) . . . .
C42 C43 C44 O10 1.3(7) . . . .
C51 C43 C44 O11 4.8(6) . . . .
C42 C43 C44 O11 -178.8(4) . . . .
C23 C18 C19 C20 1.9(6) . . . .
C26 C18 C19 C20 178.7(4) . . . .
C18 C19 C20 C21 -1.1(7) . . . .
C9 O1 C5 C4 -179.2(4) . . . .
C9 O1 C5 C6 1.4(7) . . . .
C1 C6 C5 C4 1.2(7) . . . .
C7 C6 C5 C4 -179.6(4) . . . .
C1 C6 C5 O1 -179.5(4) . . . .
C7 C6 C5 O1 -0.3(7) . . . .
C40 C39 C38 C37 -1.2(6) . . . .
C44 O11 C45 C50 -1.1(7) . . . .
C44 O11 C45 C46 179.7(4) . . . .
C49 C50 C45 O11 -177.4(4) . . . .
C51 C50 C45 O11 3.0(7) . . . .
C49 C50 C45 C46 1.8(7) . . . .
C51 C50 C45 C46 -177.8(4) . . . .
C35 C36 C37 C38 0.1(6) . . . .
C39 C38 C37 C36 1.0(6) . . . .
C28 C29 C30 C31 177.6(4) . . . .
C34 C29 C30 C31 0.5(7) . . . .
C12 C13 C14 C15 -0.4(7) . . . .
C17 C16 C15 C14 2.8(7) . . . .
C13 C14 C15 C16 -2.7(8) . . . .
O1 C5 C4 C3 -179.7(5) . . . .
C6 C5 C4 C3 -0.4(8) . . . .
C5 C6 C1 C2 -1.7(8) . . . .
C7 C6 C1 C2 179.2(5) . . . .
C5 O1 C9 O2 177.7(5) . . . .
C5 O1 C9 C8 -2.4(7) . . . .
C7 C8 C9 O2 -177.7(5) . . . .
C10 C8 C9 O2 -2.5(7) . . . .
C7 C8 C9 O1 2.3(6) . . . .
C10 C8 C9 O1 177.6(4) . . . .
C18 C23 C22 C21 2.6(7) . . . .
O6 C23 C22 C21 -178.3(4) . . . .
C29 C30 C31 C32 -1.5(8) . . . .
C34 C33 C32 C31 -1.0(8) . . . .
C30 C31 C32 C33 1.8(8) . . . .
C45 C50 C49 C48 -2.0(7) . . . .
C51 C50 C49 C48 177.6(5) . . . .
C48 C47 C46 C45 0.8(9) . . . .
O11 C45 C46 C47 178.0(5) . . . .
C50 C45 C46 C47 -1.2(8) . . . .
C23 C22 C21 C20 -1.7(8) . . . .
C19 C20 C21 C22 1.0(8) . . . .
C50 C49 C48 C47 1.6(9) . . . .
C46 C47 C48 C49 -0.9(9) . . . .
C6 C1 C2 C3 1.3(10) . . . .
C5 C4 C3 C2 -0.1(10) . . . .
C1 C2 C3 C4 -0.3(11) . . . .
C59 N7 C60 O13 -11.9(17) . . . .
C58 N7 C60 O13 -176.0(9) . . . .
C53 N9 C54 O15 -1.0(13) . . . .
C52 N9 C54 O15 -176.5(9) . . . .
C55 N8 C57 O14 13(2) . . . .
C56 N8 C57 O14 -164.2(14) . . . .
C17 O4 Co1 O7 157.3(3) . . . .
C17 O4 Co1 O12 69.0(3) . . . .
C17 O4 Co1 N2 -19.8(3) . . . .
C17 O4 Co1 N6 -109.6(3) . . . .
C27 C25 C26 O8 4.0(6) . . . .
C24 C25 C26 O8 178.6(3) . . . .
C27 C25 C26 C18 -174.8(3) . . . .
C24 C25 C26 C18 -0.1(5) . . . .
C23 C18 C26 O8 -178.5(3) . . . .
C19 C18 C26 O8 4.7(5) . . . .
C23 C18 C26 C25 0.4(5) . . . .
C19 C18 C26 C25 -176.4(4) . . . .
O12 C35 C40 C39 178.7(3) . . . .
C36 C35 C40 C39 0.7(5) . . . .
O12 C35 C40 C41 0.8(5) . . . .
C36 C35 C40 C41 -177.2(3) . . . .
C38 C39 C40 C35 0.4(5) . . . .
C38 C39 C40 C41 178.4(3) . . . .
N4 C41 C40 C35 -9.7(5) . . . .
N4 C41 C40 C39 172.3(3) . . . .
C40 C35 O12 Co1 20.2(4) . . . .
C36 C35 O12 Co1 -161.8(2) . . . .
O7 Co1 O12 C35 64.0(3) . . . .
O4 Co1 O12 C35 151.8(3) . . . .
N2 Co1 O12 C35 -116.0(3) . . . .
N4 Co1 O12 C35 -24.6(3) . . . .
C33 C34 O7 Co1 -163.8(3) . . . .
C29 C34 O7 Co1 20.0(5) . . . .
O4 Co1 O7 C34 67.8(3) . . . .
O12 Co1 O7 C34 155.9(3) . . . .
N6 Co1 O7 C34 -22.1(3) . . . .
N4 Co1 O7 C34 -112.1(3) . . . .
C43 C51 O9 Co2 10.7(5) . . . .
C50 C51 O9 Co2 -169.5(2) . . . .
C25 C26 O8 Co2 8.2(5) . . . .
C18 C26 O8 Co2 -173.0(2) . . . .
O3 Co2 O8 C26 163.7(3) . . . .
N1 Co2 O8 C26 -103.3(3) . . . .
O9 Co2 O8 C26 77.3(3) . . . .
N5 Co2 O8 C26 -13.0(3) . . . .
C8 C10 N1 N2 172.5(3) . . . .
C8 C10 N1 Co2 -2.1(5) . . . .
C43 C42 N3 N4 174.2(3) . . . .
C43 C42 N3 Co2 0.8(5) . . . .
O3 Co2 N3 C42 -79.3(3) . . . .
N1 Co2 N3 C42 -172.2(3) . . . .
O9 Co2 N3 C42 7.0(3) . . . .
N5 Co2 N3 C42 97.5(3) . . . .
O3 Co2 N3 N4 107.3(2) . . . .
N1 Co2 N3 N4 14.4(2) . . . .
O9 Co2 N3 N4 -166.5(2) . . . .
N5 Co2 N3 N4 -76.0(2) . . . .
C40 C41 N4 N3 176.0(3) . . . .
C40 C41 N4 Co1 -3.2(5) . . . .
C42 N3 N4 C41 61.1(4) . . . .
Co2 N3 N4 C41 -124.8(3) . . . .
C42 N3 N4 Co1 -119.6(3) . . . .
Co2 N3 N4 Co1 54.5(2) . . . .
C8 C7 O3 Co2 6.5(5) . . . .
C6 C7 O3 Co2 -174.1(2) . . . .
N3 Co2 O3 C7 -101.2(3) . . . .
N1 Co2 O3 C7 -10.3(3) . . . .
O8 Co2 O3 C7 79.0(3) . . . .
O9 Co2 O3 C7 165.6(3) . . . .
C12 C11 N2 N1 178.5(3) . . . .
C12 C11 N2 Co1 3.7(5) . . . .
C10 N1 N2 C11 66.4(4) . . . .
Co2 N1 N2 C11 -118.4(3) . . . .
C10 N1 N2 Co1 -118.1(3) . . . .
Co2 N1 N2 Co1 57.1(3) . . . .
C25 C27 N5 N6 171.0(3) . . . .
C25 C27 N5 Co2 -2.7(5) . . . .
C28 N6 N5 C27 63.7(4) . . . .
Co1 N6 N5 C27 -120.8(3) . . . .
C28 N6 N5 Co2 -121.9(3) . . . .
Co1 N6 N5 Co2 53.5(3) . . . .
